data_1515357
loop_
_publ_author_name
'Lloyd, Gareth O.'
'Piepenbrock, Marc-Oliver M.'
'Foster, Jonathan A.'
'Clarke, Nigel'
'Steed, Jonathan W.'

_publ_section_title
;
 Anion tuning of chiral bis(urea) low molecular weight gels
;
_journal_issue 1
_journal_name_full 'Soft Matter'
_journal_page_first 204
_journal_paper_doi 10.1039/c1sm06448g
_journal_volume 8
_journal_year 2012
_chemical_absolute_configuration syn
_chemical_formula_moiety 'C25 H36 N4 O2'
_chemical_formula_sum 'C25 H36 N4 O2'
_chemical_formula_weight 424.58
_chemical_name_systematic
;
17
;
_space_group_IT_number 4
_symmetry_cell_setting monoclinic
_symmetry_space_group_name_Hall 'P 2yb'
_symmetry_space_group_name_H-M 'P 1 21 1'
_atom_sites_solution_hydrogens geom
_atom_sites_solution_primary direct
_atom_sites_solution_secondary difmap
_audit_creation_method SHELXL-97
_cell_angle_alpha 90.00
_cell_angle_beta 102.108(9)
_cell_angle_gamma 90.00
_cell_formula_units_Z 2
_cell_length_a 12.275(4)
_cell_length_b 4.6302(15)
_cell_length_c 20.791(7)
_cell_measurement_reflns_used 945
_cell_measurement_temperature 120(2)
_cell_measurement_theta_max 30.080
_cell_measurement_theta_min 2.885
_cell_volume 1155.4(7)
_computing_cell_refinement Saint
_computing_data_collection Smart
_computing_data_reduction Saint
_computing_molecular_graphics Xseed
_computing_publication_material Xseed
_computing_structure_refinement 'SHELXL-97 (Sheldrick, 1997)'
_computing_structure_solution 'SHELXS-97 (Sheldrick, 1990)'
_diffrn_ambient_temperature 120(2)
_diffrn_measured_fraction_theta_full 1.000
_diffrn_measured_fraction_theta_max 0.998
_diffrn_measurement_device_type Smart-6K
_diffrn_radiation_monochromator graphite
_diffrn_radiation_source 'fine-focus sealed tube'
_diffrn_radiation_type MoK\a
_diffrn_radiation_wavelength 0.71073
_diffrn_reflns_av_R_equivalents 0.1230
_diffrn_reflns_av_sigmaI/netI 0.1045
_diffrn_reflns_limit_h_max 17
_diffrn_reflns_limit_h_min -17
_diffrn_reflns_limit_k_max 6
_diffrn_reflns_limit_k_min -6
_diffrn_reflns_limit_l_max 28
_diffrn_reflns_limit_l_min -29
_diffrn_reflns_number 15914
_diffrn_reflns_theta_full 26.00
_diffrn_reflns_theta_max 30.12
_diffrn_reflns_theta_min 1.00
_diffrn_standards_number 0
_exptl_absorpt_coefficient_mu 0.078
_exptl_absorpt_correction_type none
_exptl_crystal_colour colourless
_exptl_crystal_density_diffrn 1.220
_exptl_crystal_density_method 'not measured'
_exptl_crystal_description 'flat needles'
_exptl_crystal_F_000 460
_exptl_crystal_size_max 0.50
_exptl_crystal_size_mid 0.23
_exptl_crystal_size_min 0.08
_refine_diff_density_max 0.463
_refine_diff_density_min -0.278
_refine_diff_density_rms 0.068
_refine_ls_extinction_method none
_refine_ls_goodness_of_fit_ref 0.987
_refine_ls_hydrogen_treatment constr
_refine_ls_matrix_type full
_refine_ls_number_parameters 280
_refine_ls_number_reflns 6468
_refine_ls_number_restraints 1
_refine_ls_restrained_S_all 0.987
_refine_ls_R_factor_all 0.0789
_refine_ls_R_factor_gt 0.0625
_refine_ls_shift/su_max 0.001
_refine_ls_shift/su_mean 0.000
_refine_ls_structure_factor_coef Fsqd
_refine_ls_weighting_details 'calc w=1/[\s^2^(Fo^2^)+(0.0898P)^2^+0.0000P] where P=(Fo^2^+2Fc^2^)/3'
_refine_ls_weighting_scheme calc
_refine_ls_wR_factor_gt 0.1518
_refine_ls_wR_factor_ref 0.1623
_reflns_number_gt 5084
_reflns_number_total 6468
_reflns_threshold_expression >2sigma(I)
_cod_data_source_file c1sm06448g.txt
_cod_data_source_block 5
_cod_original_sg_symbol_H-M P21
_cod_database_code 1515357

loop_
_symmetry_equiv_pos_as_xyz
'x, y, z'
'-x, y+1/2, -z'

loop_
_atom_site_label
_atom_site_type_symbol
_atom_site_fract_x
_atom_site_fract_y
_atom_site_fract_z
_atom_site_U_iso_or_equiv
_atom_site_adp_type
_atom_site_occupancy
_atom_site_symmetry_multiplicity
_atom_site_calc_flag
_atom_site_refinement_flags
O1 O -0.71540(11) -0.2041(3) 0.31537(6) 0.0206(3) Uani 1 1 d .
O2 O 0.21525(11) -0.2056(3) 0.68798(7) 0.0232(3) Uani 1 1 d .
N1 N -0.79351(13) 0.2235(3) 0.27548(7) 0.0189(3) Uani 1 1 d .
H1N H -0.8002 0.4078 0.2842 0.023 Uiso 1 1 calc R
N2 N -0.63263(13) 0.2188(3) 0.35485(7) 0.0185(3) Uani 1 1 d .
H2N H -0.6338 0.4086 0.3526 0.022 Uiso 1 1 calc R
N3 N 0.13237(13) 0.2121(3) 0.64589(7) 0.0180(3) Uani 1 1 d .
H3N H 0.1386 0.3992 0.6402 0.022 Uiso 1 1 calc R
N4 N 0.30832(13) 0.2222(3) 0.71172(8) 0.0202(3) Uani 1 1 d .
H4N H 0.3149 0.4008 0.6986 0.024 Uiso 1 1 calc R
C1 C -0.86916(14) 0.2918(4) 0.15929(8) 0.0172(3) Uani 1 1 d .
C2 C -0.96524(15) 0.4201(5) 0.12283(9) 0.0210(4) Uani 1 1 d .
H2 H -1.0351 0.3840 0.1341 0.025 Uiso 1 1 calc R
C3 C -0.95967(16) 0.6006(5) 0.07007(9) 0.0258(4) Uani 1 1 d .
H3 H -1.0259 0.6859 0.0456 0.031 Uiso 1 1 calc R
C4 C -0.85897(19) 0.6570(5) 0.05294(9) 0.0274(5) Uani 1 1 d .
H4 H -0.8556 0.7816 0.0171 0.033 Uiso 1 1 calc R
C5 C -0.76236(17) 0.5288(5) 0.08888(10) 0.0283(5) Uani 1 1 d .
H5 H -0.6927 0.5647 0.0773 0.034 Uiso 1 1 calc R
C6 C -0.76778(17) 0.3495(5) 0.14126(10) 0.0245(4) Uani 1 1 d .
H6 H -0.7014 0.2639 0.1655 0.029 Uiso 1 1 calc R
C7 C -0.86851(14) 0.0958(4) 0.21808(8) 0.0170(3) Uani 1 1 d .
H7 H -0.8353 -0.0928 0.2087 0.020 Uiso 1 1 calc R
C8 C -0.98274(16) 0.0317(5) 0.23236(9) 0.0245(4) Uani 1 1 d .
H8A H -0.9743 -0.0930 0.2712 0.037 Uiso 1 1 calc R
H8B H -1.0289 -0.0662 0.1944 0.037 Uiso 1 1 calc R
H8C H -1.0186 0.2131 0.2407 0.037 Uiso 1 1 calc R
C9 C -0.71408(13) 0.0636(4) 0.31533(8) 0.0147(3) Uani 1 1 d .
C10 C -0.54357(14) 0.0752(4) 0.40077(8) 0.0182(4) Uani 1 1 d .
H10A H -0.5243 -0.1069 0.3808 0.022 Uiso 1 1 calc R
H10B H -0.5702 0.0253 0.4412 0.022 Uiso 1 1 calc R
C11 C -0.43970(14) 0.2618(4) 0.41916(8) 0.0175(3) Uani 1 1 d .
H11B H -0.4575 0.4406 0.4410 0.021 Uiso 1 1 calc R
H11A H -0.4137 0.3172 0.3789 0.021 Uiso 1 1 calc R
C12 C -0.34745(14) 0.0961(4) 0.46555(8) 0.0181(4) Uani 1 1 d .
H12B H -0.3785 0.0156 0.5020 0.022 Uiso 1 1 calc R
H12A H -0.3240 -0.0683 0.4412 0.022 Uiso 1 1 calc R
C13 C -0.24497(13) 0.2759(5) 0.49468(8) 0.0182(4) Uani 1 1 d .
H13B H -0.2674 0.4416 0.5191 0.022 Uiso 1 1 calc R
H13A H -0.2119 0.3532 0.4587 0.022 Uiso 1 1 calc R
C14 C -0.15817(14) 0.0956(4) 0.54102(8) 0.0177(3) Uani 1 1 d .
H14B H -0.1928 0.0149 0.5760 0.021 Uiso 1 1 calc R
H14A H -0.1362 -0.0687 0.5160 0.021 Uiso 1 1 calc R
C15 C -0.05353(14) 0.2618(4) 0.57314(8) 0.0176(3) Uani 1 1 d .
H15A H -0.0194 0.3491 0.5386 0.021 Uiso 1 1 calc R
H15B H -0.0738 0.4198 0.6005 0.021 Uiso 1 1 calc R
C16 C 0.02987(14) 0.0624(4) 0.61573(8) 0.0176(4) Uani 1 1 d .
H16B H -0.0042 -0.0209 0.6507 0.021 Uiso 1 1 calc R
H16A H 0.0479 -0.0988 0.5884 0.021 Uiso 1 1 calc R
C17 C 0.21806(13) 0.0617(4) 0.68276(8) 0.0159(3) Uani 1 1 d .
C18 C 0.39383(14) 0.1013(4) 0.76408(8) 0.0194(4) Uani 1 1 d .
H18 H 0.4058 -0.1042 0.7524 0.023 Uiso 1 1 calc R
C19 C 0.50322(15) 0.2630(6) 0.76699(10) 0.0260(4) Uani 1 1 d .
H19A H 0.5231 0.2559 0.7238 0.039 Uiso 1 1 calc R
H19B H 0.5623 0.1722 0.7998 0.039 Uiso 1 1 calc R
H19C H 0.4944 0.4646 0.7793 0.039 Uiso 1 1 calc R
C20 C 0.36195(15) 0.1023(5) 0.83105(9) 0.0217(4) Uani 1 1 d .
C21 C 0.42190(19) -0.0677(5) 0.88139(10) 0.0320(5) Uani 1 1 d .
H21 H 0.4802 -0.1875 0.8730 0.038 Uiso 1 1 calc R
C22 C 0.3980(2) -0.0654(6) 0.94368(11) 0.0411(6) Uani 1 1 d .
H22 H 0.4392 -0.1841 0.9775 0.049 Uiso 1 1 calc R
C23 C 0.3135(2) 0.1114(7) 0.95642(11) 0.0415(6) Uani 1 1 d .
H23 H 0.2969 0.1149 0.9991 0.050 Uiso 1 1 calc R
C24 C 0.2534(2) 0.2825(7) 0.90670(12) 0.0393(6) Uani 1 1 d .
H24 H 0.1956 0.4033 0.9153 0.047 Uiso 1 1 calc R
C25 C 0.27729(17) 0.2784(6) 0.84427(11) 0.0305(4) Uani 1 1 d .
H25 H 0.2357 0.3962 0.8104 0.037 Uiso 1 1 calc R

loop_
_atom_site_aniso_label
_atom_site_aniso_U_11
_atom_site_aniso_U_22
_atom_site_aniso_U_33
_atom_site_aniso_U_23
_atom_site_aniso_U_13
_atom_site_aniso_U_12
O1 0.0179(6) 0.0135(6) 0.0280(7) 0.0000(5) -0.0006(5) -0.0003(5)
O2 0.0192(6) 0.0158(6) 0.0315(7) -0.0012(6) -0.0018(5) 0.0016(5)
N1 0.0161(7) 0.0133(7) 0.0232(7) -0.0034(6) -0.0056(5) 0.0006(6)
N2 0.0141(7) 0.0129(7) 0.0245(7) 0.0015(6) -0.0050(5) 0.0003(5)
N3 0.0121(7) 0.0137(7) 0.0254(7) 0.0009(6) -0.0023(5) -0.0003(5)
N4 0.0139(7) 0.0163(7) 0.0261(7) 0.0019(6) -0.0054(6) 0.0002(6)
C1 0.0131(7) 0.0176(8) 0.0197(7) -0.0040(7) 0.0009(6) -0.0001(7)
C2 0.0141(8) 0.0249(10) 0.0227(8) -0.0022(8) 0.0010(6) -0.0003(7)
C3 0.0226(9) 0.0295(10) 0.0227(8) 0.0014(8) -0.0015(7) 0.0017(8)
C4 0.0309(11) 0.0273(11) 0.0234(9) 0.0024(8) 0.0044(8) -0.0038(9)
C5 0.0221(10) 0.0340(12) 0.0309(10) -0.0005(9) 0.0106(7) -0.0038(8)
C6 0.0172(9) 0.0274(11) 0.0285(9) -0.0002(8) 0.0038(7) -0.0004(7)
C7 0.0141(7) 0.0170(8) 0.0183(7) -0.0033(7) -0.0002(6) -0.0022(7)
C8 0.0181(9) 0.0323(11) 0.0232(8) 0.0013(8) 0.0044(6) -0.0069(8)
C9 0.0115(7) 0.0155(9) 0.0168(7) -0.0012(6) 0.0021(6) -0.0001(6)
C10 0.0115(7) 0.0174(9) 0.0229(8) 0.0045(7) -0.0024(6) -0.0001(7)
C11 0.0103(7) 0.0189(8) 0.0215(8) 0.0028(7) -0.0004(6) -0.0013(7)
C12 0.0104(7) 0.0181(9) 0.0234(8) 0.0016(7) -0.0018(6) -0.0002(6)
C13 0.0110(7) 0.0203(9) 0.0219(8) 0.0032(7) 0.0004(6) -0.0010(7)
C14 0.0102(7) 0.0187(9) 0.0225(8) 0.0003(7) -0.0006(6) -0.0006(6)
C15 0.0104(7) 0.0189(9) 0.0216(8) 0.0021(7) -0.0011(6) -0.0002(7)
C16 0.0113(7) 0.0177(9) 0.0218(8) 0.0002(7) -0.0009(6) -0.0011(6)
C17 0.0118(8) 0.0165(9) 0.0188(7) -0.0013(6) 0.0022(6) -0.0001(6)
C18 0.0113(7) 0.0192(8) 0.0250(8) -0.0005(8) -0.0026(6) 0.0029(7)
C19 0.0117(8) 0.0360(11) 0.0292(9) -0.0008(9) 0.0013(6) -0.0001(8)
C20 0.0148(8) 0.0211(9) 0.0275(8) -0.0032(8) 0.0007(6) -0.0039(7)
C21 0.0329(12) 0.0306(11) 0.0295(10) 0.0018(9) -0.0003(8) 0.0010(10)
C22 0.0503(15) 0.0408(14) 0.0302(11) 0.0057(11) 0.0037(10) -0.0070(13)
C23 0.0462(14) 0.0492(15) 0.0333(11) -0.0035(11) 0.0175(10) -0.0205(13)
C24 0.0261(11) 0.0495(15) 0.0454(13) -0.0088(12) 0.0146(9) -0.0078(11)
C25 0.0171(9) 0.0403(12) 0.0346(10) -0.0011(10) 0.0066(7) -0.0001(9)

loop_
_atom_type_symbol
_atom_type_description
_atom_type_scat_dispersion_real
_atom_type_scat_dispersion_imag
_atom_type_scat_source
C C 0.0033 0.0016 'International Tables Vol C Tables 4.2.6.8 and 6.1.1.4'
H H 0.0000 0.0000 'International Tables Vol C Tables 4.2.6.8 and 6.1.1.4'
N N 0.0061 0.0033 'International Tables Vol C Tables 4.2.6.8 and 6.1.1.4'
O O 0.0106 0.0060 'International Tables Vol C Tables 4.2.6.8 and 6.1.1.4'

loop_
_geom_angle_atom_site_label_1
_geom_angle_atom_site_label_2
_geom_angle_atom_site_label_3
_geom_angle
C9 N1 C7 121.54(14)
C9 N1 H1N 119.2
C7 N1 H1N 119.2
C9 N2 C10 120.80(15)
C9 N2 H2N 119.6
C10 N2 H2N 119.6
C17 N3 C16 119.72(15)
C17 N3 H3N 120.1
C16 N3 H3N 120.1
C17 N4 C18 120.78(16)
C17 N4 H4N 119.6
C18 N4 H4N 119.6
C2 C1 C6 118.13(17)
C2 C1 C7 123.55(16)
C6 C1 C7 118.32(15)
C3 C2 C1 120.58(18)
C3 C2 H2 119.7
C1 C2 H2 119.7
C4 C3 C2 120.75(18)
C4 C3 H3 119.6
C2 C3 H3 119.6
C3 C4 C5 119.2(2)
C3 C4 H4 120.4
C5 C4 H4 120.4
C6 C5 C4 120.1(2)
C6 C5 H5 119.9
C4 C5 H5 119.9
C5 C6 C1 121.24(18)
C5 C6 H6 119.4
C1 C6 H6 119.4
N1 C7 C1 108.01(14)
N1 C7 C8 111.45(15)
C1 C7 C8 115.04(15)
N1 C7 H7 107.3
C1 C7 H7 107.3
C8 C7 H7 107.3
C7 C8 H8A 109.5
C7 C8 H8B 109.5
H8A C8 H8B 109.5
C7 C8 H8C 109.5
H8A C8 H8C 109.5
H8B C8 H8C 109.5
O1 C9 N1 122.50(15)
O1 C9 N2 122.44(15)
N1 C9 N2 115.06(15)
N2 C10 C11 112.38(15)
N2 C10 H10A 109.1
C11 C10 H10A 109.1
N2 C10 H10B 109.1
C11 C10 H10B 109.1
H10A C10 H10B 107.9
C10 C11 C12 110.12(15)
C10 C11 H11B 109.6
C12 C11 H11B 109.6
C10 C11 H11A 109.6
C12 C11 H11A 109.6
H11B C11 H11A 108.2
C13 C12 C11 114.62(16)
C13 C12 H12B 108.6
C11 C12 H12B 108.6
C13 C12 H12A 108.6
C11 C12 H12A 108.6
H12B C12 H12A 107.6
C12 C13 C14 111.15(17)
C12 C13 H13B 109.4
C14 C13 H13B 109.4
C12 C13 H13A 109.4
C14 C13 H13A 109.4
H13B C13 H13A 108.0
C15 C14 C13 114.34(16)
C15 C14 H14B 108.7
C13 C14 H14B 108.7
C15 C14 H14A 108.7
C13 C14 H14A 108.7
H14B C14 H14A 107.6
C16 C15 C14 110.55(15)
C16 C15 H15A 109.5
C14 C15 H15A 109.5
C16 C15 H15B 109.5
C14 C15 H15B 109.5
H15A C15 H15B 108.1
N3 C16 C15 112.15(15)
N3 C16 H16B 109.2
C15 C16 H16B 109.2
N3 C16 H16A 109.2
C15 C16 H16A 109.2
H16B C16 H16A 107.9
O2 C17 N3 121.85(16)
O2 C17 N4 122.56(15)
N3 C17 N4 115.55(16)
N4 C18 C20 113.51(16)
N4 C18 C19 109.33(17)
C20 C18 C19 110.76(15)
N4 C18 H18 107.7
C20 C18 H18 107.7
C19 C18 H18 107.7
C18 C19 H19A 109.5
C18 C19 H19B 109.5
H19A C19 H19B 109.5
C18 C19 H19C 109.5
H19A C19 H19C 109.5
H19B C19 H19C 109.5
C21 C20 C25 118.8(2)
C21 C20 C18 119.30(18)
C25 C20 C18 121.84(18)
C22 C21 C20 121.1(2)
C22 C21 H21 119.5
C20 C21 H21 119.5
C21 C22 C23 119.7(2)
C21 C22 H22 120.2
C23 C22 H22 120.2
C24 C23 C22 119.8(2)
C24 C23 H23 120.1
C22 C23 H23 120.1
C23 C24 C25 120.3(3)
C23 C24 H24 119.8
C25 C24 H24 119.8
C24 C25 C20 120.3(2)
C24 C25 H25 119.8
C20 C25 H25 119.8

loop_
_geom_bond_atom_site_label_1
_geom_bond_atom_site_label_2
_geom_bond_distance
O1 C9 1.240(2)
O2 C17 1.244(2)
N1 C9 1.359(2)
N1 C7 1.470(2)
N1 H1N 0.8800
N2 C9 1.359(2)
N2 C10 1.453(2)
N2 H2N 0.8800
N3 C17 1.357(2)
N3 C16 1.458(2)
N3 H3N 0.8800
N4 C17 1.365(2)
N4 C18 1.456(2)
N4 H4N 0.8800
C1 C2 1.394(2)
C1 C6 1.399(3)
C1 C7 1.521(3)
C2 C3 1.392(3)
C2 H2 0.9500
C3 C4 1.381(3)
C3 H3 0.9500
C4 C5 1.395(3)
C4 H4 0.9500
C5 C6 1.382(3)
C5 H5 0.9500
C6 H6 0.9500
C7 C8 1.522(3)
C7 H7 1.0000
C8 H8A 0.9800
C8 H8B 0.9800
C8 H8C 0.9800
C10 C11 1.521(2)
C10 H10A 0.9900
C10 H10B 0.9900
C11 C12 1.531(2)
C11 H11B 0.9900
C11 H11A 0.9900
C12 C13 1.524(2)
C12 H12B 0.9900
C12 H12A 0.9900
C13 C14 1.526(2)
C13 H13B 0.9900
C13 H13A 0.9900
C14 C15 1.526(2)
C14 H14B 0.9900
C14 H14A 0.9900
C15 C16 1.518(2)
C15 H15A 0.9900
C15 H15B 0.9900
C16 H16B 0.9900
C16 H16A 0.9900
C18 C20 1.523(3)
C18 C19 1.527(3)
C18 H18 1.0000
C19 H19A 0.9800
C19 H19B 0.9800
C19 H19C 0.9800
C20 C21 1.391(3)
C20 C25 1.393(3)
C21 C22 1.387(3)
C21 H21 0.9500
C22 C23 1.390(4)
C22 H22 0.9500
C23 C24 1.386(4)
C23 H23 0.9500
C24 C25 1.390(3)
C24 H24 0.9500
C25 H25 0.9500

loop_
_geom_torsion_atom_site_label_1
_geom_torsion_atom_site_label_2
_geom_torsion_atom_site_label_3
_geom_torsion_atom_site_label_4
_geom_torsion
C6 C1 C2 C3 -0.1(3)
C7 C1 C2 C3 179.12(18)
C1 C2 C3 C4 -0.2(3)
C2 C3 C4 C5 0.5(3)
C3 C4 C5 C6 -0.5(3)
C4 C5 C6 C1 0.2(3)
C2 C1 C6 C5 0.1(3)
C7 C1 C6 C5 -179.15(19)
C9 N1 C7 C1 -131.35(18)
C9 N1 C7 C8 101.4(2)
C2 C1 C7 N1 -121.45(18)
C6 C1 C7 N1 57.7(2)
C2 C1 C7 C8 3.7(3)
C6 C1 C7 C8 -177.07(17)
C7 N1 C9 O1 -16.6(3)
C7 N1 C9 N2 162.98(17)
C10 N2 C9 O1 -1.5(3)
C10 N2 C9 N1 178.89(17)
C9 N2 C10 C11 156.61(17)
N2 C10 C11 C12 -177.97(15)
C10 C11 C12 C13 -172.00(16)
C11 C12 C13 C14 179.13(15)
C12 C13 C14 C15 -179.07(15)
C13 C14 C15 C16 -177.40(16)
C17 N3 C16 C15 -176.55(16)
C14 C15 C16 N3 178.45(15)
C16 N3 C17 O2 5.3(3)
C16 N3 C17 N4 -176.80(16)
C18 N4 C17 O2 -16.5(3)
C18 N4 C17 N3 165.60(17)
C17 N4 C18 C20 -79.8(2)
C17 N4 C18 C19 155.99(18)
N4 C18 C20 C21 164.26(18)
C19 C18 C20 C21 -72.3(2)
N4 C18 C20 C25 -18.5(3)
C19 C18 C20 C25 104.9(2)
C25 C20 C21 C22 0.5(3)
C18 C20 C21 C22 177.8(2)
C20 C21 C22 C23 -0.6(4)
C21 C22 C23 C24 0.4(4)
C22 C23 C24 C25 -0.1(4)
C23 C24 C25 C20 0.0(4)
C21 C20 C25 C24 -0.2(3)
C18 C20 C25 C24 -177.4(2)
